data_7243728
loop_
_publ_author_name
'Islam, Md Faizul'
'Sindt, Ammon J.'
'Hossain, Muhammad Saddam'
'Ayare, Pooja J.'
'Smith, Mark D.'
'Vannucci, Aaron K.'
'Garashchuk, Sophya'
'Shimizu, Linda S.'

_publ_section_title
;
 &#x000D; Assembled triphenylamine bis-urea macrocycles: Exploring
 photodriven electron transfer from host to guests.&#x000D;
;
_journal_name_full 'Physical Chemistry Chemical Physics'
_journal_paper_doi 10.1039/D1CP03000K
_journal_year 2021
_chemical_formula_moiety 'C42 H36 Br2 N6 O2, I0.68'
_chemical_formula_sum 'C42 H36 Br2 I0.69 N6 O2'
_chemical_formula_weight 903.51
_chemical_name_common
'supramolecular host-guest complex with assembled bromotriphenylamine bis-urea macrocycle and iodine'
_chemical_properties_physical Light-sensitive
_space_group_crystal_system monoclinic
_space_group_IT_number 14
_space_group_name_Hall '-P 2ybc'
_space_group_name_H-M_alt 'P 1 21/c 1'
_atom_sites_solution_hydrogens mixed
_atom_sites_solution_primary dual
_audit_creation_date 2019-11-27
_audit_creation_method
;
Olex2 1.2
(compiled 2018.05.29 svn.r3508 for OlexSys, GUI svn.r5506)
;
_audit_update_record
;
2021-06-23 deposited with the CCDC.	2021-10-11 downloaded from the CCDC.
;
_cell_angle_alpha 90
_cell_angle_beta 100.177(4)
_cell_angle_gamma 90
_cell_formula_units_Z 2
_cell_length_a 15.871(3)
_cell_length_b 4.6048(10)
_cell_length_c 26.839(6)
_cell_measurement_reflns_used 9903
_cell_measurement_temperature 100(2)
_cell_measurement_theta_max 26.366
_cell_measurement_theta_min 2.188
_cell_volume 1930.6(7)
_computing_cell_refinement 'SAINT+ Ver. 8.38A (Bruker-AXS, 2016)'
_computing_data_collection 'Bruker APEX3 v2016.5-0 (Bruker, 2016)'
_computing_data_reduction 'SAINT+ Ver. 8.38A (Bruker-AXS, 2016)'
_computing_molecular_graphics 'Olex2 (Dolomanov et al., 2009)'
_computing_publication_material 'Olex2 (Dolomanov et al., 2009)'
_computing_structure_refinement 'XL (Sheldrick, 2008)'
_computing_structure_solution 'ShelXT (Sheldrick, 2015)'
_diffrn_ambient_temperature 100(2)
_diffrn_detector 'Bruker PHOTON-100 area detector'
_diffrn_detector_area_resol_mean 10.4
_diffrn_detector_type 'CMOS area detector'
_diffrn_measured_fraction_theta_full 0.999
_diffrn_measured_fraction_theta_max 0.994
_diffrn_measurement_device 'three-circle diffractometer'
_diffrn_measurement_device_type 'Bruker D8 QUEST'
_diffrn_measurement_method '\w and \f scans'
_diffrn_radiation_monochromator 'mirror optics'
_diffrn_radiation_probe x-ray
_diffrn_radiation_type MoK\a
_diffrn_radiation_wavelength 0.71073
_diffrn_reflns_av_R_equivalents 0.0736
_diffrn_reflns_av_unetI/netI 0.0379
_diffrn_reflns_Laue_measured_fraction_full 0.999
_diffrn_reflns_Laue_measured_fraction_max 0.994
_diffrn_reflns_limit_h_max 19
_diffrn_reflns_limit_h_min -19
_diffrn_reflns_limit_k_max 5
_diffrn_reflns_limit_k_min -5
_diffrn_reflns_limit_l_max 33
_diffrn_reflns_limit_l_min -32
_diffrn_reflns_number 32724
_diffrn_reflns_point_group_measured_fraction_full 0.999
_diffrn_reflns_point_group_measured_fraction_max 0.994
_diffrn_reflns_theta_full 25.242
_diffrn_reflns_theta_max 26.495
_diffrn_reflns_theta_min 1.304
_diffrn_source 'microfocus sealed X-ray tube'
_diffrn_source_type 'Incoatec I\ms'
_diffrn_standards_number 0
_exptl_absorpt_coefficient_mu 2.692
_exptl_absorpt_correction_T_max 0.6198
_exptl_absorpt_correction_T_min 0.5033
_exptl_absorpt_correction_type multi-scan
_exptl_absorpt_process_details
;
SADABS-2016/2 (Bruker,2016/2) was used for absorption correction. 
wR2(int) was 0.1559 before and 0.0598 after correction. 
The Ratio of minimum to maximum transmission is 0.8120. 
The \l/2 correction factor is Not present.
;
_exptl_crystal_colour violet
_exptl_crystal_colour_primary violet
_exptl_crystal_density_diffrn 1.554
_exptl_crystal_description needle
_exptl_crystal_F_000 905
_exptl_crystal_size_max 0.46
_exptl_crystal_size_mid 0.06
_exptl_crystal_size_min 0.03
_refine_diff_density_max 0.784
_refine_diff_density_min -0.593
_refine_diff_density_rms 0.092
_refine_ls_extinction_coef 0.0016(3)
_refine_ls_extinction_expression Fc^*^=kFc[1+0.001xFc^2^\l^3^/sin(2\q)]^-1/4^
_refine_ls_extinction_method 'SHELXL-2018/3 (Sheldrick 2018)'
_refine_ls_goodness_of_fit_ref 1.123
_refine_ls_hydrogen_treatment mixed
_refine_ls_matrix_type full
_refine_ls_number_parameters 269
_refine_ls_number_reflns 3965
_refine_ls_number_restraints 0
_refine_ls_restrained_S_all 1.123
_refine_ls_R_factor_all 0.0727
_refine_ls_R_factor_gt 0.0510
_refine_ls_shift/su_max 0.001
_refine_ls_shift/su_mean 0.000
_refine_ls_structure_factor_coef Fsqd
_refine_ls_weighting_details 'w=1/[\s^2^(Fo^2^)+(0.0260P)^2^+7.5619P] where P=(Fo^2^+2Fc^2^)/3'
_refine_ls_weighting_scheme calc
_refine_ls_wR_factor_gt 0.1045
_refine_ls_wR_factor_ref 0.1139
_reflns_Friedel_coverage 0.000
_reflns_number_gt 3106
_reflns_number_total 3965
_reflns_threshold_expression 'I > 2\s(I)'
_cod_data_source_file d1cp03000k3.cif
_cod_data_source_block i_tpa_me
_cod_depositor_comments
;
The following automatic conversions were performed:

data item '_diffrn_radiation_probe' value 'X-ray' was changed to
'x-ray' in accordance with the
/home/data/users/saulius/crontab/automatic-downloads/rss-feeds/RSC/lib/dictionaries/cif_core.dic
dictionary named 'cif_core.dic' version 2.4.2 last updated on
2011-04-26.

Automatic conversion script
Id: cif_fix_values 7556 2019-12-06 15:28:31Z antanas 
;
_cod_database_code 7243728
_shelx_shelxl_version_number 2018/3
_shelx_space_group_comment
;
The symmetry employed for this shelxl refinement is uniquely defined
by the following loop, which should always be used as a source of
symmetry information in preference to the above space-group names.
They are only intended as comments.
;
_shelx_estimated_absorpt_t_max 0.924
_shelx_estimated_absorpt_t_min 0.371
_olex2_refinement_description
;
1. Fixed Uiso
 At 1.2 times of:
  All C(H) groups, All C(H,H) groups
2.a Secondary CH2 refined with riding coordinates:
 C2(H2A,H2B), C21(H21A,H21B)
2.b Aromatic/amide H refined with riding coordinates:
 C4(H4), C5(H5), C7(H7), C8(H8), C10(H10), C11(H11), C13(H13), C14(H14),
 C16(H16), C17(H17), C19(H19), C20(H20)
;
_olex2_submission_special_instructions 'No special instructions were received'

loop_
_space_group_symop_operation_xyz
'x, y, z'
'-x, y+1/2, -z+1/2'
'-x, -y, -z'
'x, -y-1/2, z-1/2'

loop_
_atom_site_label
_atom_site_type_symbol
_atom_site_fract_x
_atom_site_fract_y
_atom_site_fract_z
_atom_site_U_iso_or_equiv
_atom_site_adp_type
_atom_site_occupancy
_atom_site_site_symmetry_order
_atom_site_calc_flag
_atom_site_refinement_flags_posn
_atom_site_refinement_flags_adp
_atom_site_refinement_flags_occupancy
_atom_site_disorder_assembly
_atom_site_disorder_group
Br1 Br 1.17525(3) 0.86665(12) 0.72120(2) 0.03190(16) Uani 1 1 d . . . . .
O1 O 0.60172(18) 0.8860(7) 0.33709(11) 0.0286(7) Uani 1 1 d . . . . .
N1 N 0.5332(2) 0.4538(9) 0.31916(14) 0.0246(8) Uani 1 1 d . . . . .
H1 H 0.538(3) 0.274(10) 0.3224(15) 0.013(11) Uiso 1 1 d . . . . .
N2 N 0.6732(2) 0.4644(9) 0.35814(12) 0.0209(7) Uani 1 1 d . . . . .
H2 H 0.670(3) 0.288(11) 0.3582(16) 0.019(12) Uiso 1 1 d . . . . .
N3 N 0.8218(2) 0.6645(9) 0.59522(12) 0.0295(9) Uani 1 1 d . . . . .
C1 C 0.6024(2) 0.6190(10) 0.33821(12) 0.0194(8) Uani 1 1 d . . . . .
C2 C 0.7546(2) 0.6028(10) 0.37797(13) 0.0229(9) Uani 1 1 d . . . . .
H2A H 0.754467 0.801065 0.363701 0.027 Uiso 1 1 calc R . . . .
H2B H 0.801017 0.492269 0.366322 0.027 Uiso 1 1 calc R . . . .
C3 C 0.7740(2) 0.6229(10) 0.43487(13) 0.0214(8) Uani 1 1 d . . . . .
C4 C 0.8495(2) 0.5180(10) 0.46273(14) 0.0233(9) Uani 1 1 d . . . . .
H4 H 0.890782 0.433154 0.445486 0.028 Uiso 1 1 calc R . . . .
C5 C 0.8667(3) 0.5333(10) 0.51521(15) 0.0262(9) Uani 1 1 d . . . . .
H5 H 0.919152 0.459357 0.533355 0.031 Uiso 1 1 calc R . . . .
C6 C 0.8072(2) 0.6570(10) 0.54130(13) 0.0253(9) Uani 1 1 d . . . . .
C7 C 0.7317(3) 0.7695(11) 0.51371(15) 0.0293(10) Uani 1 1 d . . . . .
H7 H 0.691122 0.859256 0.530873 0.035 Uiso 1 1 calc R . . . .
C8 C 0.7154(3) 0.7512(10) 0.46152(15) 0.0261(9) Uani 1 1 d . . . . .
H8 H 0.663355 0.827454 0.443300 0.031 Uiso 1 1 calc R . . . .
C9 C 0.9057(2) 0.7025(10) 0.62297(13) 0.0229(9) Uani 1 1 d . . . . .
C10 C 0.9627(3) 0.8950(10) 0.60665(15) 0.0294(10) Uani 1 1 d . . . . .
H10 H 0.945940 0.998348 0.575869 0.035 Uiso 1 1 calc R . . . .
C11 C 1.0436(3) 0.9374(10) 0.63479(15) 0.0296(10) Uani 1 1 d . . . . .
H11 H 1.082649 1.066320 0.623132 0.036 Uiso 1 1 calc R . . . .
C12 C 1.0670(2) 0.7916(10) 0.67964(14) 0.0240(9) Uani 1 1 d . . . . .
C13 C 1.0130(2) 0.5946(10) 0.69653(14) 0.0259(9) Uani 1 1 d . . . . .
H13 H 1.030782 0.491860 0.727289 0.031 Uiso 1 1 calc R . . . .
C14 C 0.9324(2) 0.5486(10) 0.66793(14) 0.0252(10) Uani 1 1 d . . . . .
H14 H 0.894953 0.411434 0.678983 0.030 Uiso 1 1 calc R . . . .
C15 C 0.7530(2) 0.6115(10) 0.62156(14) 0.0235(9) Uani 1 1 d . . . . .
C16 C 0.7476(2) 0.7603(10) 0.66561(14) 0.0258(9) Uani 1 1 d . . . . .
H16 H 0.789147 0.903842 0.677864 0.031 Uiso 1 1 calc R . . . .
C17 C 0.6815(2) 0.7008(10) 0.69223(14) 0.0240(9) Uani 1 1 d . . . . .
H17 H 0.678909 0.802532 0.722713 0.029 Uiso 1 1 calc R . . . .
C18 C 0.6200(2) 0.4966(10) 0.67482(14) 0.0231(9) Uani 1 1 d . . . . .
C19 C 0.6235(3) 0.3549(11) 0.62968(15) 0.0312(10) Uani 1 1 d . . . . .
H19 H 0.579954 0.219851 0.616482 0.037 Uiso 1 1 calc R . . . .
C20 C 0.6901(3) 0.4087(11) 0.60352(15) 0.0318(10) Uani 1 1 d . . . . .
H20 H 0.692596 0.306164 0.573108 0.038 Uiso 1 1 calc R . . . .
C21 C 0.5487(2) 0.4268(10) 0.70408(15) 0.0269(10) Uani 1 1 d . . . . .
H21A H 0.543400 0.213352 0.706603 0.032 Uiso 1 1 calc R . . . .
H21B H 0.564362 0.504683 0.738875 0.032 Uiso 1 1 calc R . . . .
I1 I 0.5070(2) 0.2172(11) 0.46959(15) 0.0531(13) Uiso 0.153(3) 1 d . . . . .
I2 I 0.4986(3) 0.9322(8) 0.50068(19) 0.0345(14) Uiso 0.0804(12) 1 d . . . . .
I3 I 0.4871(6) 0.573(5) 0.5147(4) 0.040(4) Uiso 0.045(4) 1 d . . . . .
I4 I 0.4920(6) 0.700(3) 0.5056(5) 0.019(4) Uiso 0.038(3) 1 d . . . . .
I5 I 0.5231(10) 0.331(5) 0.4778(7) 0.014(7) Uiso 0.026(4) 1 d . . . . .

loop_
_atom_site_aniso_label
_atom_site_aniso_U_11
_atom_site_aniso_U_22
_atom_site_aniso_U_33
_atom_site_aniso_U_23
_atom_site_aniso_U_13
_atom_site_aniso_U_12
Br1 0.0244(2) 0.0551(3) 0.0159(2) -0.0047(2) 0.00273(14) -0.0067(2)
O1 0.0284(15) 0.0193(17) 0.0332(16) 0.0002(14) -0.0083(12) -0.0012(13)
N1 0.0160(16) 0.021(2) 0.034(2) -0.0018(16) -0.0042(14) -0.0006(14)
N2 0.0176(16) 0.023(2) 0.0208(17) -0.0041(15) -0.0011(13) -0.0007(15)
N3 0.0217(16) 0.051(3) 0.0150(15) -0.0009(17) 0.0012(13) 0.0011(18)
C1 0.0140(17) 0.034(3) 0.0098(16) -0.0007(17) 0.0004(13) 0.0014(18)
C2 0.0177(18) 0.034(2) 0.0161(17) -0.0035(18) 0.0013(14) -0.0025(18)
C3 0.0194(18) 0.027(2) 0.0161(17) -0.0002(18) 0.0000(14) -0.0023(18)
C4 0.0230(19) 0.031(2) 0.0163(18) -0.0014(17) 0.0056(15) 0.0003(18)
C5 0.0206(19) 0.035(3) 0.0206(19) 0.0008(18) -0.0021(15) 0.0044(18)
C6 0.026(2) 0.037(3) 0.0110(17) -0.0044(18) -0.0001(14) -0.0030(19)
C7 0.027(2) 0.040(3) 0.0208(19) -0.0060(19) 0.0038(16) 0.007(2)
C8 0.023(2) 0.035(2) 0.0196(19) -0.0029(18) -0.0004(16) 0.0046(18)
C9 0.0229(19) 0.033(3) 0.0126(17) -0.0049(17) 0.0032(15) 0.0000(18)
C10 0.037(2) 0.033(3) 0.0166(18) 0.0049(19) 0.0009(17) -0.004(2)
C11 0.035(2) 0.033(3) 0.020(2) 0.0002(18) 0.0042(17) -0.008(2)
C12 0.0194(19) 0.037(3) 0.0160(18) -0.0049(17) 0.0048(15) 0.0007(18)
C13 0.0227(19) 0.042(3) 0.0129(17) 0.0018(18) 0.0030(15) 0.0023(19)
C14 0.0209(19) 0.038(3) 0.0182(19) 0.0024(18) 0.0089(15) 0.0003(18)
C15 0.0214(18) 0.033(2) 0.0155(17) 0.0002(18) 0.0010(14) 0.0009(19)
C16 0.0169(18) 0.038(3) 0.0199(19) -0.0062(18) -0.0029(15) -0.0009(18)
C17 0.0157(18) 0.037(3) 0.0167(18) -0.0077(17) -0.0037(14) 0.0036(17)
C18 0.0153(18) 0.033(2) 0.0184(18) 0.0040(18) -0.0035(15) 0.0024(17)
C19 0.029(2) 0.041(3) 0.0217(19) -0.006(2) -0.0015(16) -0.012(2)
C20 0.036(2) 0.042(3) 0.0162(18) -0.0070(19) 0.0033(17) -0.005(2)
C21 0.0182(18) 0.040(3) 0.0210(19) -0.0001(18) -0.0007(15) 0.0002(19)

loop_
_atom_type_symbol
_atom_type_description
_atom_type_scat_dispersion_real
_atom_type_scat_dispersion_imag
_atom_type_scat_source
C C 0.0033 0.0016 'International Tables Vol C Tables 4.2.6.8 and 6.1.1.4'
H H 0.0000 0.0000 'International Tables Vol C Tables 4.2.6.8 and 6.1.1.4'
Br Br -0.2901 2.4595 'International Tables Vol C Tables 4.2.6.8 and 6.1.1.4'
I I -0.4742 1.8119 'International Tables Vol C Tables 4.2.6.8 and 6.1.1.4'
N N 0.0061 0.0033 'International Tables Vol C Tables 4.2.6.8 and 6.1.1.4'
O O 0.0106 0.0060 'International Tables Vol C Tables 4.2.6.8 and 6.1.1.4'

loop_
_geom_angle_atom_site_label_1
_geom_angle_atom_site_label_2
_geom_angle_atom_site_label_3
_geom_angle
_geom_angle_site_symmetry_1
_geom_angle_site_symmetry_3
_geom_angle_publ_flag
C1 N1 H1 118(3) . . ?
C1 N1 C21 123.7(4) . 3_666 ?
C21 N1 H1 119(3) 3_666 . ?
C1 N2 H2 119(3) . . ?
C1 N2 C2 122.3(4) . . ?
C2 N2 H2 119(3) . . ?
C9 N3 C6 120.4(3) . . ?
C9 N3 C15 119.5(3) . . ?
C15 N3 C6 119.9(3) . . ?
O1 C1 N1 123.1(4) . . ?
O1 C1 N2 122.5(4) . . ?
N2 C1 N1 114.4(4) . . ?
N2 C2 H2A 108.7 . . ?
N2 C2 H2B 108.7 . . ?
N2 C2 C3 114.0(3) . . ?
H2A C2 H2B 107.6 . . ?
C3 C2 H2A 108.7 . . ?
C3 C2 H2B 108.7 . . ?
C4 C3 C2 121.9(3) . . ?
C4 C3 C8 117.5(3) . . ?
C8 C3 C2 120.5(3) . . ?
C3 C4 H4 119.1 . . ?
C3 C4 C5 121.8(4) . . ?
C5 C4 H4 119.1 . . ?
C4 C5 H5 119.9 . . ?
C4 C5 C6 120.1(4) . . ?
C6 C5 H5 119.9 . . ?
C5 C6 N3 121.1(4) . . ?
C7 C6 N3 120.1(4) . . ?
C7 C6 C5 118.7(3) . . ?
C6 C7 H7 119.8 . . ?
C8 C7 C6 120.4(4) . . ?
C8 C7 H7 119.8 . . ?
C3 C8 H8 119.3 . . ?
C7 C8 C3 121.4(4) . . ?
C7 C8 H8 119.3 . . ?
C10 C9 N3 121.1(4) . . ?
C10 C9 C14 118.6(4) . . ?
C14 C9 N3 120.3(4) . . ?
C9 C10 H10 119.6 . . ?
C11 C10 C9 120.7(4) . . ?
C11 C10 H10 119.6 . . ?
C10 C11 H11 120.3 . . ?
C12 C11 C10 119.4(4) . . ?
C12 C11 H11 120.3 . . ?
C11 C12 Br1 120.0(3) . . ?
C11 C12 C13 121.6(4) . . ?
C13 C12 Br1 118.3(3) . . ?
C12 C13 H13 120.5 . . ?
C12 C13 C14 119.0(4) . . ?
C14 C13 H13 120.5 . . ?
C9 C14 H14 119.7 . . ?
C13 C14 C9 120.6(4) . . ?
C13 C14 H14 119.7 . . ?
C16 C15 N3 120.6(4) . . ?
C16 C15 C20 118.8(4) . . ?
C20 C15 N3 120.6(4) . . ?
C15 C16 H16 119.8 . . ?
C15 C16 C17 120.4(4) . . ?
C17 C16 H16 119.8 . . ?
C16 C17 H17 119.6 . . ?
C18 C17 C16 120.8(4) . . ?
C18 C17 H17 119.6 . . ?
C17 C18 C19 118.9(4) . . ?
C17 C18 C21 121.1(4) . . ?
C19 C18 C21 120.0(4) . . ?
C18 C19 H19 119.7 . . ?
C18 C19 C20 120.5(4) . . ?
C20 C19 H19 119.7 . . ?
C15 C20 C19 120.5(4) . . ?
C15 C20 H20 119.7 . . ?
C19 C20 H20 119.7 . . ?
N1 C21 C18 113.0(3) 3_666 . ?
N1 C21 H21A 109.0 3_666 . ?
N1 C21 H21B 109.0 3_666 . ?
C18 C21 H21A 109.0 . . ?
C18 C21 H21B 109.0 . . ?
H21A C21 H21B 107.8 . . ?

loop_
_geom_bond_atom_site_label_1
_geom_bond_atom_site_label_2
_geom_bond_distance
_geom_bond_site_symmetry_2
_geom_bond_publ_flag
Br1 C12 1.908(4) . ?
O1 C1 1.230(5) . ?
N1 H1 0.83(4) . ?
N1 C1 1.360(5) . ?
N1 C21 1.447(5) 3_666 ?
N2 H2 0.82(5) . ?
N2 C1 1.358(5) . ?
N2 C2 1.454(5) . ?
N3 C6 1.425(5) . ?
N3 C9 1.417(5) . ?
N3 C15 1.423(5) . ?
C2 H2A 0.9900 . ?
C2 H2B 0.9900 . ?
C2 C3 1.507(5) . ?
C3 C4 1.382(5) . ?
C3 C8 1.400(5) . ?
C4 H4 0.9500 . ?
C4 C5 1.388(5) . ?
C5 H5 0.9500 . ?
C5 C6 1.394(6) . ?
C6 C7 1.392(6) . ?
C7 H7 0.9500 . ?
C7 C8 1.381(5) . ?
C8 H8 0.9500 . ?
C9 C10 1.392(6) . ?
C9 C14 1.399(6) . ?
C10 H10 0.9500 . ?
C10 C11 1.383(6) . ?
C11 H11 0.9500 . ?
C11 C12 1.371(6) . ?
C12 C13 1.378(6) . ?
C13 H13 0.9500 . ?
C13 C14 1.387(5) . ?
C14 H14 0.9500 . ?
C15 C16 1.382(6) . ?
C15 C20 1.391(6) . ?
C16 H16 0.9500 . ?
C16 C17 1.398(5) . ?
C17 H17 0.9500 . ?
C17 C18 1.376(6) . ?
C18 C19 1.386(6) . ?
C18 C21 1.521(5) . ?
C19 H19 0.9500 . ?
C19 C20 1.391(6) . ?
C20 H20 0.9500 . ?
C21 H21A 0.9900 . ?
C21 H21B 0.9900 . ?
I1 I1 2.616(8) 3_656 ?
I1 I1 3.102(11) 3_666 ?
I1 I2 1.069(5) 3_666 ?
I1 I2 1.573(6) 1_545 ?
I1 I3 1.05(2) 3_666 ?
I1 I3 2.09(2) . ?
I1 I4 0.766(12) 3_666 ?
I1 I4 2.596(16) 1_545 ?
I1 I4 2.452(13) . ?
I1 I5 0.61(2) . ?
I1 I5 2.97(2) 3_656 ?
I1 I5 2.61(3) 3_666 ?
I2 I2 0.628(7) 3_676 ?
I2 I3 2.38(2) 3_666 ?
I2 I3 2.33(2) 3_676 ?
I2 I3 1.71(2) . ?
I2 I4 2.921(13) 3_666 ?
I2 I4 1.711(14) 3_676 ?
I2 I4 1.084(14) . ?
I2 I5 1.99(2) 1_565 ?
I2 I5 1.41(2) 3_666 ?
I2 I5 2.88(3) . ?
I3 I3 1.16(4) 3_666 ?
I3 I4 1.43(3) 3_666 ?
I3 I4 0.646(16) . ?
I3 I5 1.66(4) . ?
I3 I5 0.526(18) 3_666 ?
I4 I4 2.79(3) 3_676 ?
I4 I4 1.89(2) 3_666 ?
I4 I5 1.96(3) . ?
I4 I5 0.562(14) 3_666 ?
I5 I5 2.17(5) 3_666 ?

loop_
_geom_hbond_atom_site_label_D
_geom_hbond_atom_site_label_H
_geom_hbond_atom_site_label_A
_geom_hbond_distance_DH
_geom_hbond_distance_HA
_geom_hbond_distance_DA
_geom_hbond_angle_DHA
_geom_hbond_site_symmetry_A
_geom_hbond_publ_flag
N1 H1 O1 0.83(4) 2.06(5) 2.840(5) 156(4) 1_545 yes
N2 H2 O1 0.82(5) 2.17(5) 2.911(5) 151(4) 1_545 yes

loop_
_geom_torsion_atom_site_label_1
_geom_torsion_atom_site_label_2
_geom_torsion_atom_site_label_3
_geom_torsion_atom_site_label_4
_geom_torsion
_geom_torsion_site_symmetry_1
_geom_torsion_site_symmetry_2
_geom_torsion_site_symmetry_3
_geom_torsion_site_symmetry_4
_geom_torsion_publ_flag
Br1 C12 C13 C14 176.8(3) . . . . ?
N2 C2 C3 C4 126.2(4) . . . . ?
N2 C2 C3 C8 -54.0(6) . . . . ?
N3 C6 C7 C8 -177.1(4) . . . . ?
N3 C9 C10 C11 178.0(4) . . . . ?
N3 C9 C14 C13 -177.0(4) . . . . ?
N3 C15 C16 C17 -177.9(4) . . . . ?
N3 C15 C20 C19 179.2(4) . . . . ?
C1 N2 C2 C3 101.7(4) . . . . ?
C2 N2 C1 O1 -2.4(6) . . . . ?
C2 N2 C1 N1 176.9(3) . . . . ?
C2 C3 C4 C5 -179.1(4) . . . . ?
C2 C3 C8 C7 179.4(4) . . . . ?
C3 C4 C5 C6 0.0(7) . . . . ?
C4 C3 C8 C7 -0.8(7) . . . . ?
C4 C5 C6 N3 177.4(4) . . . . ?
C4 C5 C6 C7 -1.4(7) . . . . ?
C5 C6 C7 C8 1.7(7) . . . . ?
C6 N3 C9 C10 39.8(6) . . . . ?
C6 N3 C9 C14 -141.0(4) . . . . ?
C6 N3 C15 C16 -143.9(4) . . . . ?
C6 N3 C15 C20 36.2(6) . . . . ?
C6 C7 C8 C3 -0.6(7) . . . . ?
C8 C3 C4 C5 1.1(7) . . . . ?
C9 N3 C6 C5 35.0(7) . . . . ?
C9 N3 C6 C7 -146.2(4) . . . . ?
C9 N3 C15 C16 40.8(6) . . . . ?
C9 N3 C15 C20 -139.1(4) . . . . ?
C9 C10 C11 C12 -1.2(7) . . . . ?
C10 C9 C14 C13 2.2(6) . . . . ?
C10 C11 C12 Br1 -175.8(3) . . . . ?
C10 C11 C12 C13 2.6(7) . . . . ?
C11 C12 C13 C14 -1.6(6) . . . . ?
C12 C13 C14 C9 -0.8(6) . . . . ?
C14 C9 C10 C11 -1.2(6) . . . . ?
C15 N3 C6 C5 -140.2(5) . . . . ?
C15 N3 C6 C7 38.6(7) . . . . ?
C15 N3 C9 C10 -144.9(4) . . . . ?
C15 N3 C9 C14 34.2(6) . . . . ?
C15 C16 C17 C18 -0.9(6) . . . . ?
C16 C15 C20 C19 -0.6(7) . . . . ?
C16 C17 C18 C19 -1.5(6) . . . . ?
C16 C17 C18 C21 178.9(4) . . . . ?
C17 C18 C19 C20 2.8(7) . . . . ?
C17 C18 C21 N1 105.8(4) . . . 3_666 ?
C18 C19 C20 C15 -1.8(7) . . . . ?
C19 C18 C21 N1 -73.8(5) . . . 3_666 ?
C20 C15 C16 C17 2.0(6) . . . . ?
C21 N1 C1 O1 -0.4(6) 3_666 . . . ?
C21 N1 C1 N2 -179.7(3) 3_666 . . . ?
C21 C18 C19 C20 -177.6(4) . . . . ?
